data_2212267
loop_
_publ_author_name
'Naser Eltaher Eltayeb'
'Siang Guan Teoh'
'Jeannie Bee-Jan Teh'
'Hoong-Kun Fun'
'Kamarulazizi Ibrahim'

_publ_section_title 2-(2-Methoxynaphthalen-1-yl)-1-[(2-methoxynaphthalen-1-yl)methyl]-1<i>H</i>-benzimidazole
_journal_coeditor_code KP2067
_journal_issue 2
_journal_name_full 'Acta Crystallographica Section E'
_journal_page_first o465
_journal_page_last o467
_journal_paper_doi 10.1107/S1600536806055000
_journal_volume 63
_journal_year 2007
_chemical_formula_iupac 'C30 H24 N2 O2'
_chemical_formula_moiety 'C30 H24 N2 O2'
_chemical_formula_sum 'C30 H24 N2 O2'
_chemical_formula_weight 444.51
_chemical_name_systematic
;
2-(2-Methoxynaphthalen-1-yl)-1-[(2-methoxynaphthalen-1-yl)methyl]-1H-
benzimidazole
;
_space_group_IT_number 14
_symmetry_cell_setting monoclinic
_symmetry_space_group_name_Hall '-P 2ybc'
_symmetry_space_group_name_H-M 'P 1 21/c 1'
_atom_sites_solution_hydrogens geom
_atom_sites_solution_primary direct
_atom_sites_solution_secondary difmap
_audit_creation_method SHELXL-97
_cell_angle_alpha 90.00
_cell_angle_beta 118.222(2)
_cell_angle_gamma 90.00
_cell_formula_units_Z 4
_cell_length_a 8.9610(4)
_cell_length_b 21.2905(10)
_cell_length_c 13.5969(5)
_cell_measurement_reflns_used 6550
_cell_measurement_temperature 297(2)
_cell_measurement_theta_max 26.50
_cell_measurement_theta_min 2.51
_cell_volume 2285.69(18)
_computing_cell_refinement APEX2
_computing_data_collection 'APEX2 (Bruker, 2005)'
_computing_data_reduction 'SAINT (Bruker, 2005)'
_computing_molecular_graphics SHELXTL
_computing_publication_material
;
SHELXTL and PLATON (Spek, 2003)
;
_computing_structure_refinement SHELXTL
_computing_structure_solution 'SHELXTL (Sheldrick, 1998)'
_diffrn_ambient_temperature 297(2)
_diffrn_detector_area_resol_mean 8.33
_diffrn_measured_fraction_theta_full 0.974
_diffrn_measured_fraction_theta_max 0.974
_diffrn_measurement_device_type
;
Bruker SMART APEX2 CCD
;
_diffrn_measurement_method \w
_diffrn_radiation_monochromator graphite
_diffrn_radiation_source 'fine-focus sealed tube'
_diffrn_radiation_type MoK\a
_diffrn_radiation_wavelength 0.71073
_diffrn_reflns_av_R_equivalents 0.0259
_diffrn_reflns_av_sigmaI/netI 0.0231
_diffrn_reflns_limit_h_max 11
_diffrn_reflns_limit_h_min -11
_diffrn_reflns_limit_k_max 23
_diffrn_reflns_limit_k_min -26
_diffrn_reflns_limit_l_max 17
_diffrn_reflns_limit_l_min -17
_diffrn_reflns_number 17482
_diffrn_reflns_theta_full 26.50
_diffrn_reflns_theta_max 26.50
_diffrn_reflns_theta_min 2.51
_diffrn_standards_decay_% 0
_diffrn_standards_number 0
_exptl_absorpt_coefficient_mu 0.081
_exptl_absorpt_correction_T_max 0.9663
_exptl_absorpt_correction_T_min 0.9532
_exptl_absorpt_correction_type multi-scan
_exptl_absorpt_process_details '(SADABS; Bruker, 2005)'
_exptl_crystal_colour Yellow
_exptl_crystal_density_diffrn 1.292
_exptl_crystal_density_method 'not measured'
_exptl_crystal_description Block
_exptl_crystal_F_000 936
_exptl_crystal_size_max 0.60
_exptl_crystal_size_mid 0.58
_exptl_crystal_size_min 0.43
_refine_diff_density_max 0.224
_refine_diff_density_min -0.187
_refine_ls_extinction_method none
_refine_ls_goodness_of_fit_ref 1.052
_refine_ls_hydrogen_treatment constr
_refine_ls_matrix_type full
_refine_ls_number_parameters 309
_refine_ls_number_reflns 4615
_refine_ls_number_restraints 0
_refine_ls_restrained_S_all 1.052
_refine_ls_R_factor_all 0.0551
_refine_ls_R_factor_gt 0.0415
_refine_ls_shift/su_max 0.0005
_refine_ls_shift/su_mean 0.0005
_refine_ls_structure_factor_coef Fsqd
_refine_ls_weighting_details 'calc w=1/[\s^2^(Fo^2^)+(0.0525P)^2^+0.4029P] where P=(Fo^2^+2Fc^2^)/3'
_refine_ls_weighting_scheme calc
_refine_ls_wR_factor_gt 0.1037
_refine_ls_wR_factor_ref 0.1143
_reflns_number_gt 3628
_reflns_number_total 4615
_reflns_threshold_expression I>2\s(I)
_cod_data_source_file kp2067.cif
_cod_data_source_block I
_cod_depositor_comments
;
The following automatic conversions were performed:
'_symmetry_cell_setting' value 'Monoclinic' changed to 'monoclinic'
according to '/home/saulius/struct/CIF-dictionaries/cif_core.dic'
dictionary named 'cif_core.dic' version 2.4.1 from 2010-06-29.

Automatic conversion script
Id: cif_fix_enum 1527 2010-12-29 10:47:43Z saulius 

The following automatic conversions were performed:

'_symmetry_cell_setting' value 'Monoclinic' changed to 'monoclinic'
according to /home/saulius/struct/CIF-dictionaries/cif_core.dic
dictionary named 'cif_core.dic' version 2.4.1 from 2010-06-29.

Automatic conversion script
Id: cif_fix_values 1715 2011-07-08 13:25:40Z adriana 
;
_cod_original_cell_volume 2285.69(17)
_cod_original_sg_symbol_H-M 'P 21/c'
_cod_database_code 2212267
_cod_database_fobs_code 2212267

loop_
_symmetry_equiv_pos_as_xyz
'x, y, z'
'-x, y+1/2, -z+1/2'
'-x, -y, -z'
'x, -y-1/2, z-1/2'

loop_
_atom_site_type_symbol
_atom_site_label
_atom_site_fract_x
_atom_site_fract_y
_atom_site_fract_z
_atom_site_U_iso_or_equiv
_atom_site_adp_type
_atom_site_calc_flag
_atom_site_refinement_flags
_atom_site_occupancy
O O1 -0.22135(12) 0.37681(5) 0.76348(9) 0.0513(3) Uani d . 1
O O2 -0.05617(19) 0.29998(7) 0.46649(10) 0.0799(4) Uani d . 1
N N1 0.23524(15) 0.36651(6) 0.94074(9) 0.0476(3) Uani d . 1
N N2 0.10822(13) 0.36344(5) 0.75357(9) 0.0399(3) Uani d . 1
C C1 -0.16172(16) 0.43541(7) 0.80439(10) 0.0411(3) Uani d . 1
C C2 -0.26607(18) 0.48366(7) 0.80883(12) 0.0475(3) Uani d . 1
H H2A -0.3807 0.4762 0.7837 0.057 Uiso calc R 1
C C3 -0.1990(2) 0.54109(8) 0.84987(12) 0.0508(4) Uani d . 1
H H3A -0.2689 0.5723 0.8535 0.061 Uiso calc R 1
C C4 -0.02719(19) 0.55464(7) 0.88697(11) 0.0461(3) Uani d . 1
C C5 0.0402(2) 0.61518(8) 0.92411(14) 0.0598(4) Uani d . 1
H H5A -0.0297 0.6469 0.9260 0.072 Uiso calc R 1
C C6 0.2055(3) 0.62775(9) 0.95703(15) 0.0679(5) Uani d . 1
H H6A 0.2477 0.6681 0.9799 0.081 Uiso calc R 1
C C7 0.3130(2) 0.57980(8) 0.95663(14) 0.0617(4) Uani d . 1
H H7A 0.4263 0.5887 0.9795 0.074 Uiso calc R 1
C C8 0.25350(18) 0.52033(8) 0.92321(12) 0.0502(4) Uani d . 1
H H8A 0.3273 0.4890 0.9252 0.060 Uiso calc R 1
C C9 0.08024(17) 0.50577(7) 0.88540(10) 0.0414(3) Uani d . 1
C C10 0.01032(16) 0.44528(6) 0.84399(10) 0.0388(3) Uani d . 1
C C11 0.11965(16) 0.39208(6) 0.84778(11) 0.0388(3) Uani d . 1
C C12 0.30212(17) 0.31772(7) 0.90640(12) 0.0459(3) Uani d . 1
C C13 0.4272(2) 0.27409(8) 0.97006(15) 0.0618(4) Uani d . 1
H H13A 0.4803 0.2754 1.0476 0.074 Uiso calc R 1
C C14 0.4696(2) 0.22929(8) 0.91505(17) 0.0694(5) Uani d . 1
H H14A 0.5537 0.2002 0.9561 0.083 Uiso calc R 1
C C15 0.3897(2) 0.22647(8) 0.79945(17) 0.0663(5) Uani d . 1
H H15A 0.4211 0.1952 0.7650 0.080 Uiso calc R 1
C C16 0.2650(2) 0.26859(7) 0.73393(14) 0.0553(4) Uani d . 1
H H16A 0.2112 0.2664 0.6564 0.066 Uiso calc R 1
C C17 0.22402(17) 0.31474(6) 0.79028(12) 0.0431(3) Uani d . 1
C C18 -0.01031(17) 0.37945(7) 0.63777(11) 0.0444(3) Uani d . 1
H H18A -0.0738 0.4164 0.6375 0.053 Uiso calc R 1
H H18B -0.0904 0.3452 0.6053 0.053 Uiso calc R 1
C C19 0.07166(18) 0.39212(7) 0.56451(11) 0.0459(3) Uani d . 1
C C20 0.16778(17) 0.44738(7) 0.57787(11) 0.0457(3) Uani d . 1
C C21 0.20108(19) 0.49193(7) 0.66268(13) 0.0513(4) Uani d . 1
H H21A 0.1598 0.4848 0.7129 0.062 Uiso calc R 1
C C22 0.2923(2) 0.54516(9) 0.67300(15) 0.0644(5) Uani d . 1
H H22A 0.3128 0.5735 0.7301 0.077 Uiso calc R 1
C C23 0.3550(2) 0.55740(10) 0.59836(18) 0.0725(5) Uani d . 1
H H23A 0.4175 0.5936 0.6060 0.087 Uiso calc R 1
C C24 0.3245(2) 0.51645(10) 0.51513(17) 0.0692(6) Uani d . 1
H H24A 0.3651 0.5253 0.4651 0.083 Uiso calc R 1
C C25 0.23234(19) 0.46054(8) 0.50229(13) 0.0555(4) Uani d . 1
C C26 0.1990(2) 0.41726(11) 0.41625(14) 0.0695(5) Uani d . 1
H H26A 0.2410 0.4251 0.3666 0.083 Uiso calc R 1
C C27 0.1074(3) 0.36444(10) 0.40366(14) 0.0710(5) Uani d . 1
H H27A 0.0881 0.3364 0.3464 0.085 Uiso calc R 1
C C28 0.0411(2) 0.35188(8) 0.47734(13) 0.0570(4) Uani d . 1
C C29 -0.3979(2) 0.36495(10) 0.71948(16) 0.0697(5) Uani d . 1
H H29A -0.4223 0.3226 0.6922 0.104 Uiso calc R 1
H H29D -0.4608 0.3936 0.6594 0.104 Uiso calc R 1
H H29B -0.4296 0.3707 0.7772 0.104 Uiso calc R 1
C C30 -0.1076(3) 0.26052(11) 0.37280(18) 0.0950(7) Uani d . 1
H H30D -0.1797 0.2280 0.3755 0.142 Uiso calc R 1
H H30A -0.0097 0.2420 0.3732 0.142 Uiso calc R 1
H H30B -0.1683 0.2847 0.3059 0.142 Uiso calc R 1

loop_
_atom_site_aniso_label
_atom_site_aniso_U_11
_atom_site_aniso_U_22
_atom_site_aniso_U_33
_atom_site_aniso_U_12
_atom_site_aniso_U_13
_atom_site_aniso_U_23
O1 0.0444(5) 0.0467(6) 0.0618(6) -0.0034(4) 0.0243(5) -0.0001(5)
O2 0.1077(10) 0.0706(9) 0.0697(8) -0.0151(8) 0.0487(8) -0.0226(7)
N1 0.0488(6) 0.0425(7) 0.0453(6) 0.0061(5) 0.0172(5) 0.0035(5)
N2 0.0421(6) 0.0370(7) 0.0430(6) 0.0038(5) 0.0221(5) 0.0044(5)
C1 0.0444(7) 0.0433(8) 0.0369(6) 0.0024(6) 0.0205(6) 0.0062(6)
C2 0.0431(7) 0.0567(10) 0.0459(7) 0.0086(7) 0.0237(6) 0.0081(7)
C3 0.0584(9) 0.0523(10) 0.0479(8) 0.0169(7) 0.0303(7) 0.0068(7)
C4 0.0594(8) 0.0437(9) 0.0395(7) 0.0069(7) 0.0267(6) 0.0031(6)
C5 0.0803(11) 0.0445(10) 0.0602(9) 0.0062(8) 0.0379(9) -0.0037(7)
C6 0.0873(13) 0.0480(11) 0.0718(11) -0.0130(9) 0.0404(10) -0.0127(8)
C7 0.0628(9) 0.0568(11) 0.0648(10) -0.0141(8) 0.0295(8) -0.0093(8)
C8 0.0506(8) 0.0482(9) 0.0507(8) -0.0019(7) 0.0232(7) -0.0020(7)
C9 0.0480(7) 0.0428(8) 0.0350(6) 0.0027(6) 0.0211(6) 0.0026(5)
C10 0.0427(7) 0.0401(8) 0.0355(6) 0.0043(6) 0.0201(5) 0.0043(5)
C11 0.0386(6) 0.0363(8) 0.0419(7) -0.0003(6) 0.0195(5) 0.0024(5)
C12 0.0435(7) 0.0362(8) 0.0538(8) 0.0003(6) 0.0196(6) 0.0039(6)
C13 0.0576(9) 0.0470(10) 0.0645(10) 0.0103(8) 0.0154(8) 0.0085(7)
C14 0.0620(10) 0.0440(10) 0.0889(13) 0.0161(8) 0.0246(9) 0.0088(9)
C15 0.0709(11) 0.0398(10) 0.0941(14) 0.0113(8) 0.0439(10) -0.0013(8)
C16 0.0625(9) 0.0431(9) 0.0673(10) 0.0044(7) 0.0364(8) -0.0011(7)
C17 0.0426(7) 0.0333(8) 0.0563(8) 0.0003(6) 0.0259(6) 0.0044(6)
C18 0.0437(7) 0.0491(9) 0.0410(7) 0.0031(6) 0.0204(6) 0.0027(6)
C19 0.0477(7) 0.0516(9) 0.0414(7) 0.0113(7) 0.0236(6) 0.0071(6)
C20 0.0422(7) 0.0521(9) 0.0454(7) 0.0148(6) 0.0229(6) 0.0154(6)
C21 0.0523(8) 0.0519(10) 0.0528(8) 0.0057(7) 0.0273(7) 0.0104(7)
C22 0.0631(10) 0.0542(11) 0.0714(11) 0.0000(8) 0.0281(9) 0.0127(8)
C23 0.0587(10) 0.0676(13) 0.0861(13) -0.0004(9) 0.0299(10) 0.0299(11)
C24 0.0507(9) 0.0875(15) 0.0770(12) 0.0189(9) 0.0364(9) 0.0437(11)
C25 0.0466(8) 0.0726(12) 0.0541(9) 0.0215(8) 0.0293(7) 0.0264(8)
C26 0.0701(11) 0.0973(16) 0.0582(10) 0.0265(11) 0.0444(9) 0.0221(10)
C27 0.0832(12) 0.0876(15) 0.0531(9) 0.0221(11) 0.0412(9) 0.0005(9)
C28 0.0656(9) 0.0577(11) 0.0518(8) 0.0099(8) 0.0311(8) 0.0007(7)
C29 0.0462(8) 0.0691(12) 0.0806(12) -0.0098(8) 0.0193(8) -0.0006(9)
C30 0.1178(18) 0.0843(16) 0.0808(14) -0.0053(13) 0.0454(13) -0.0329(12)

loop_
_atom_type_symbol
_atom_type_description
_atom_type_scat_dispersion_real
_atom_type_scat_dispersion_imag
_atom_type_scat_source
C C 0.0033 0.0016 'International Tables Vol C Tables 4.2.6.8 and 6.1.1.4'
H H 0.0000 0.0000 'International Tables Vol C Tables 4.2.6.8 and 6.1.1.4'
N N 0.0061 0.0033 'International Tables Vol C Tables 4.2.6.8 and 6.1.1.4'
O O 0.0106 0.0060 'International Tables Vol C Tables 4.2.6.8 and 6.1.1.4'

loop_
_geom_angle_atom_site_label_1
_geom_angle_atom_site_label_2
_geom_angle_atom_site_label_3
_geom_angle
C1 O1 C29 118.38(13)
C28 O2 C30 119.80(16)
C11 N1 C12 104.83(12)
C11 N2 C17 106.44(11)
C11 N2 C18 126.45(11)
C17 N2 C18 127.02(11)
O1 C1 C10 116.40(12)
O1 C1 C2 122.88(12)
C10 C1 C2 120.71(13)
C3 C2 C1 119.96(13)
C3 C2 H2A 120.0
C1 C2 H2A 120.0
C2 C3 C4 121.90(14)
C2 C3 H3A 119.0
C4 C3 H3A 119.0
C3 C4 C5 121.79(14)
C3 C4 C9 118.57(14)
C5 C4 C9 119.63(14)
C6 C5 C4 120.94(16)
C6 C5 H5A 119.5
C4 C5 H5A 119.5
C5 C6 C7 119.92(16)
C5 C6 H6A 120.0
C7 C6 H6A 120.0
C8 C7 C6 120.98(16)
C8 C7 H7A 119.5
C6 C7 H7A 119.5
C7 C8 C9 120.71(15)
C7 C8 H8A 119.6
C9 C8 H8A 119.6
C8 C9 C4 117.78(13)
C8 C9 C10 122.75(13)
C4 C9 C10 119.44(12)
C1 C10 C9 119.34(12)
C1 C10 C11 119.50(12)
C9 C10 C11 121.09(11)
N1 C11 N2 112.89(12)
N1 C11 C10 123.85(12)
N2 C11 C10 123.26(11)
N1 C12 C17 110.51(12)
N1 C12 C13 129.63(14)
C17 C12 C13 119.86(14)
C14 C13 C12 118.20(16)
C14 C13 H13A 120.9
C12 C13 H13A 120.9
C13 C14 C15 121.36(16)
C13 C14 H14A 119.3
C15 C14 H14A 119.3
C16 C15 C14 122.01(16)
C16 C15 H15A 119.0
C14 C15 H15A 119.0
C15 C16 C17 116.44(16)
C15 C16 H16A 121.8
C17 C16 H16A 121.8
N2 C17 C12 105.31(12)
N2 C17 C16 132.55(14)
C12 C17 C16 122.12(13)
N2 C18 C19 114.70(11)
N2 C18 H18A 108.6
C19 C18 H18A 108.6
N2 C18 H18B 108.6
C19 C18 H18B 108.6
H18A C18 H18B 107.6
C28 C19 C20 119.12(13)
C28 C19 C18 119.52(14)
C20 C19 C18 121.15(13)
C21 C20 C19 122.89(13)
C21 C20 C25 117.12(15)
C19 C20 C25 119.98(14)
C22 C21 C20 121.79(15)
C22 C21 H21A 119.1
C20 C21 H21A 119.1
C21 C22 C23 120.46(18)
C21 C22 H22A 119.8
C23 C22 H22A 119.8
C24 C23 C22 119.77(18)
C24 C23 H23A 120.1
C22 C23 H23A 120.1
C23 C24 C25 121.53(16)
C23 C24 H24A 119.2
C25 C24 H24A 119.2
C26 C25 C24 122.50(16)
C26 C25 C20 118.17(16)
C24 C25 C20 119.32(16)
C27 C26 C25 121.80(15)
C27 C26 H26A 119.1
C25 C26 H26A 119.1
C26 C27 C28 120.08(17)
C26 C27 H27A 120.0
C28 C27 H27A 120.0
O2 C28 C19 116.76(14)
O2 C28 C27 122.40(16)
C19 C28 C27 120.83(17)
O1 C29 H29A 109.5
O1 C29 H29D 109.5
H29A C29 H29D 109.5
O1 C29 H29B 109.5
H29A C29 H29B 109.5
H29D C29 H29B 109.5
O2 C30 H30D 109.5
O2 C30 H30A 109.5
H30D C30 H30A 109.5
O2 C30 H30B 109.5
H30D C30 H30B 109.5
H30A C30 H30B 109.5

loop_
_geom_bond_atom_site_label_1
_geom_bond_atom_site_label_2
_geom_bond_site_symmetry_2
_geom_bond_distance
_geom_bond_publ_flag
O1 C1 . 1.3676(17) ?
O1 C29 . 1.4246(18) ?
O2 C28 . 1.371(2) ?
O2 C30 . 1.409(2) ?
N1 C11 . 1.3148(17) ?
N1 C12 . 1.3860(18) ?
N2 C11 . 1.3781(17) ?
N2 C17 . 1.3824(17) ?
N2 C18 . 1.4635(17) ?
C1 C10 . 1.3877(18) ?
C1 C2 . 1.4096(19) ?
C2 C3 . 1.360(2) ?
C2 H2A . 0.9300 ?
C3 C4 . 1.405(2) ?
C3 H3A . 0.9300 ?
C4 C5 . 1.412(2) ?
C4 C9 . 1.4245(19) ?
C5 C6 . 1.356(3) ?
C5 H5A . 0.9300 ?
C6 C7 . 1.405(3) ?
C6 H6A . 0.9300 ?
C7 C8 . 1.366(2) ?
C7 H7A . 0.9300 ?
C8 C9 . 1.420(2) ?
C8 H8A . 0.9300 ?
C9 C10 . 1.426(2) ?
C10 C11 . 1.4825(18) ?
C12 C17 . 1.393(2) ?
C12 C13 . 1.397(2) ?
C13 C14 . 1.372(3) ?
C13 H13A . 0.9300 ?
C14 C15 . 1.387(3) ?
C14 H14A . 0.9300 ?
C15 C16 . 1.380(2) ?
C15 H15A . 0.9300 ?
C16 C17 . 1.398(2) ?
C16 H16A . 0.9300 ?
C18 C19 . 1.5154(19) ?
C18 H18A . 0.9700 ?
C18 H18B . 0.9700 ?
C19 C28 . 1.381(2) ?
C19 C20 . 1.418(2) ?
C20 C21 . 1.412(2) ?
C20 C25 . 1.4253(19) ?
C21 C22 . 1.365(2) ?
C21 H21A . 0.9300 ?
C22 C23 . 1.398(3) ?
C22 H22A . 0.9300 ?
C23 C24 . 1.350(3) ?
C23 H23A . 0.9300 ?
C24 C25 . 1.412(3) ?
C24 H24A . 0.9300 ?
C25 C26 . 1.406(3) ?
C26 C27 . 1.355(3) ?
C26 H26A . 0.9300 ?
C27 C28 . 1.411(2) ?
C27 H27A . 0.9300 ?
C29 H29A . 0.9600 ?
C29 H29D . 0.9600 ?
C29 H29B . 0.9600 ?
C30 H30D . 0.9600 ?
C30 H30A . 0.9600 ?
C30 H30B . 0.9600 ?
Cg1 Cg1 3_567 3.6960(10) y
Cg1 Cg2 3_567 3.6250(10) y
Cg3 Cg4 3_566 3.7510(10) y

loop_
_geom_hbond_atom_site_label_D
_geom_hbond_atom_site_label_H
_geom_hbond_atom_site_label_A
_geom_hbond_site_symmetry_A
_geom_hbond_distance_DH
_geom_hbond_distance_HA
_geom_hbond_distance_DA
_geom_hbond_angle_DHA
_geom_hbond_publ_flag
C18 H18B O2 1_555 0.97 2.27 2.748(2) 110 y
C2 H2A Cg4 1_455 0.93 3.10 3.879(2) 143 y
C26 H26A Cg1 3_566 0.93 3.08 3.744(2) 130 y
C30 H30A Cg5 4_565 0.96 2.85 3.757(3) 159 y

loop_
_geom_torsion_atom_site_label_1
_geom_torsion_atom_site_label_2
_geom_torsion_atom_site_label_3
_geom_torsion_atom_site_label_4
_geom_torsion
C29 O1 C1 C10 -178.53(13)
C29 O1 C1 C2 2.54(19)
O1 C1 C2 C3 -179.57(12)
C10 C1 C2 C3 1.5(2)
C1 C2 C3 C4 1.1(2)
C2 C3 C4 C5 176.66(14)
C2 C3 C4 C9 -2.6(2)
C3 C4 C5 C6 -178.37(15)
C9 C4 C5 C6 0.9(2)
C4 C5 C6 C7 -1.3(3)
C5 C6 C7 C8 0.2(3)
C6 C7 C8 C9 1.5(2)
C7 C8 C9 C4 -1.9(2)
C7 C8 C9 C10 176.51(14)
C3 C4 C9 C8 -179.99(12)
C5 C4 C9 C8 0.76(19)
C3 C4 C9 C10 1.52(18)
C5 C4 C9 C10 -177.73(12)
O1 C1 C10 C9 178.52(11)
C2 C1 C10 C9 -2.53(19)
O1 C1 C10 C11 -4.50(17)
C2 C1 C10 C11 174.46(12)
C8 C9 C10 C1 -177.44(12)
C4 C9 C10 C1 0.97(18)
C8 C9 C10 C11 5.63(19)
C4 C9 C10 C11 -175.97(11)
C12 N1 C11 N2 -0.97(16)
C12 N1 C11 C10 177.88(12)
C17 N2 C11 N1 1.40(15)
C18 N2 C11 N1 178.23(12)
C17 N2 C11 C10 -177.46(12)
C18 N2 C11 C10 -0.6(2)
C1 C10 C11 N1 -111.22(15)
C9 C10 C11 N1 65.71(18)
C1 C10 C11 N2 67.52(17)
C9 C10 C11 N2 -115.55(14)
C11 N1 C12 C17 0.18(16)
C11 N1 C12 C13 -178.80(16)
N1 C12 C13 C14 179.08(16)
C17 C12 C13 C14 0.2(2)
C12 C13 C14 C15 -0.8(3)
C13 C14 C15 C16 0.5(3)
C14 C15 C16 C17 0.4(3)
C11 N2 C17 C12 -1.18(14)
C18 N2 C17 C12 -177.98(12)
C11 N2 C17 C16 177.60(15)
C18 N2 C17 C16 0.8(2)
N1 C12 C17 N2 0.65(15)
C13 C12 C17 N2 179.74(13)
N1 C12 C17 C16 -178.29(13)
C13 C12 C17 C16 0.8(2)
C15 C16 C17 N2 -179.70(15)
C15 C16 C17 C12 -1.1(2)
C11 N2 C18 C19 126.82(14)
C17 N2 C18 C19 -56.99(18)
N2 C18 C19 C28 113.99(15)
N2 C18 C19 C20 -71.35(17)
C28 C19 C20 C21 178.20(14)
C18 C19 C20 C21 3.5(2)
C28 C19 C20 C25 -0.4(2)
C18 C19 C20 C25 -175.09(12)
C19 C20 C21 C22 -179.19(14)
C25 C20 C21 C22 -0.5(2)
C20 C21 C22 C23 0.5(2)
C21 C22 C23 C24 0.3(3)
C22 C23 C24 C25 -1.0(3)
C23 C24 C25 C26 179.95(16)
C23 C24 C25 C20 0.9(2)
C21 C20 C25 C26 -179.20(14)
C19 C20 C25 C26 -0.5(2)
C21 C20 C25 C24 -0.14(19)
C19 C20 C25 C24 178.55(13)
C24 C25 C26 C27 -178.61(16)
C20 C25 C26 C27 0.4(2)
C25 C26 C27 C28 0.6(3)
C30 O2 C28 C19 173.23(17)
C30 O2 C28 C27 -6.6(3)
C20 C19 C28 O2 -178.37(13)
C18 C19 C28 O2 -3.6(2)
C20 C19 C28 C27 1.4(2)
C18 C19 C28 C27 176.21(14)
C26 C27 C28 O2 178.24(16)
C26 C27 C28 C19 -1.6(3)
